data_7125129
loop_
_publ_author_name
'Schuhknecht, Danny'
'Ritter, Florian'
'Tauchert, Michael E.'

_publ_section_title
;
 Isolation and properties of a palladium PBP pincer complex featuring an
 ambiphilic boryl site.
;
_journal_issue 79
_journal_name_full 'Chemical communications (Cambridge, England)'
_journal_page_first 11823
_journal_page_last 11826
_journal_paper_doi 10.1039/c6cc07079e
_journal_volume 52
_journal_year 2016
_chemical_formula_moiety 'C41 H33 B I N P2 Pd, C5 H12'
_chemical_formula_sum 'C46 H45 B I N P2 Pd'
_chemical_formula_weight 917.88
_space_group_crystal_system monoclinic
_space_group_IT_number 14
_space_group_name_Hall '-P 2ybc'
_space_group_name_H-M_alt 'P 1 21/c 1'
_atom_sites_solution_hydrogens geom
_audit_creation_method SHELXL-2013
_audit_update_record
;
2016-03-27 deposited with the CCDC.
2016-09-06 downloaded from the CCDC.
;
_cell_angle_alpha 90
_cell_angle_beta 94.012(2)
_cell_angle_gamma 90
_cell_formula_units_Z 4
_cell_length_a 8.8638(12)
_cell_length_b 22.432(3)
_cell_length_c 19.469(3)
_cell_measurement_reflns_used 3746
_cell_measurement_temperature 100(2)
_cell_measurement_theta_max 21.62
_cell_measurement_theta_min 2.48
_cell_volume 3861.6(9)
_computing_cell_refinement 'Bruker SAINT'
_computing_data_collection 'Bruker APEX'
_computing_data_reduction 'Bruker SAINT'
_computing_structure_refinement 'SHELXL-2013 (Sheldrick, 2013)'
_diffrn_ambient_temperature 100(2)
_diffrn_measured_fraction_theta_full 1.000
_diffrn_measured_fraction_theta_max 0.996
_diffrn_measurement_device_type 'Bruker APEX-I CCD'
_diffrn_measurement_method '\w scans'
_diffrn_radiation_monochromator 'multilayer optics'
_diffrn_radiation_source microsource
_diffrn_radiation_type MoK\a
_diffrn_radiation_wavelength 0.71073
_diffrn_reflns_av_R_equivalents 0.0813
_diffrn_reflns_av_unetI/netI 0.0888
_diffrn_reflns_Laue_measured_fraction_full 1.000
_diffrn_reflns_Laue_measured_fraction_max 0.996
_diffrn_reflns_limit_h_max 10
_diffrn_reflns_limit_h_min -10
_diffrn_reflns_limit_k_max 26
_diffrn_reflns_limit_k_min -26
_diffrn_reflns_limit_l_max 23
_diffrn_reflns_limit_l_min -23
_diffrn_reflns_number 41131
_diffrn_reflns_point_group_measured_fraction_full 1.000
_diffrn_reflns_point_group_measured_fraction_max 0.996
_diffrn_reflns_theta_full 25.000
_diffrn_reflns_theta_max 25.126
_diffrn_reflns_theta_min 1.387
_exptl_absorpt_coefficient_mu 1.398
_exptl_absorpt_correction_T_max 0.9084
_exptl_absorpt_correction_T_min 0.6046
_exptl_absorpt_correction_type multi-scan
_exptl_absorpt_process_details 'Sadabs Bruker'
_exptl_crystal_colour orange
_exptl_crystal_density_diffrn 1.579
_exptl_crystal_description rod
_exptl_crystal_F_000 1848
_exptl_crystal_size_max 0.400
_exptl_crystal_size_mid 0.070
_exptl_crystal_size_min 0.070
_refine_diff_density_max 3.101
_refine_diff_density_min -2.352
_refine_diff_density_rms 0.161
_refine_ls_extinction_method none
_refine_ls_goodness_of_fit_ref 1.091
_refine_ls_hydrogen_treatment constr
_refine_ls_matrix_type full
_refine_ls_number_parameters 426
_refine_ls_number_reflns 6885
_refine_ls_number_restraints 11
_refine_ls_restrained_S_all 1.165
_refine_ls_R_factor_all 0.0775
_refine_ls_R_factor_gt 0.0565
_refine_ls_shift/su_max 0.000
_refine_ls_shift/su_mean 0.000
_refine_ls_structure_factor_coef Fsqd
_refine_ls_weighting_details 'w=1/[\s^2^(Fo^2^)+(0.0870P)^2^] where P=(Fo^2^+2Fc^2^)/3'
_refine_ls_weighting_scheme calc
_refine_ls_wR_factor_gt 0.1649
_refine_ls_wR_factor_ref 0.1822
_reflns_Friedel_coverage 0.000
_reflns_number_gt 5019
_reflns_number_total 6885
_reflns_threshold_expression 'I > 2\s(I)'
_cod_data_source_file c6cc07079e2.cif
_cod_data_source_block shelx
_cod_original_sg_symbol_H-M 'P 21/c'
_cod_database_code 7125129
_shelx_space_group_comment
;
The symmetry employed for this shelxl refinement is uniquely defined
by the following loop, which should always be used as a source of
symmetry information in preference to the above space-group names.
They are only intended as comments.
;
_shelx_estimated_absorpt_t_min 0.605
_shelx_estimated_absorpt_t_max 0.909
_shelxl_version_number 2013-4

loop_
_space_group_symop_operation_xyz
'x, y, z'
'-x, y+1/2, -z+1/2'
'-x, -y, -z'
'x, -y-1/2, z-1/2'

loop_
_atom_site_label
_atom_site_type_symbol
_atom_site_fract_x
_atom_site_fract_y
_atom_site_fract_z
_atom_site_U_iso_or_equiv
_atom_site_adp_type
_atom_site_occupancy
_atom_site_site_symmetry_order
_atom_site_calc_flag
_atom_site_refinement_flags_posn
_atom_site_refinement_flags_adp
_atom_site_refinement_flags_occupancy
_atom_site_disorder_assembly
_atom_site_disorder_group
Pd1 Pd 0.72973(7) 0.24276(2) 0.00018(3) 0.01876(18) Uani 1 1 d . . . . .
P1 P 0.6159(2) 0.15257(8) 0.00987(10) 0.0192(4) Uani 1 1 d . . . . .
P2 P 0.7932(2) 0.33279(8) -0.04442(10) 0.0194(4) Uani 1 1 d . . . . .
I1 I 0.80445(6) 0.26775(2) 0.13664(2) 0.02839(19) Uani 1 1 d . . . . .
B1 B 0.7153(10) 0.2214(4) -0.1102(4) 0.0174(18) Uani 1 1 d . . . . .
C1 C 0.4428(8) 0.1505(3) 0.0541(4) 0.0203(16) Uani 1 1 d . . . . .
C2 C 0.3810(9) 0.0968(4) 0.0772(4) 0.0304(19) Uani 1 1 d . . . . .
H2 H 0.4338 0.0605 0.0716 0.036 Uiso 1 1 calc R U . . .
C3 C 0.2456(10) 0.0960(4) 0.1078(4) 0.037(2) Uani 1 1 d . . . . .
H3 H 0.2070 0.0596 0.1243 0.045 Uiso 1 1 calc R U . . .
C4 C 0.1656(10) 0.1488(4) 0.1144(5) 0.042(2) Uani 1 1 d . . . . .
H4 H 0.0697 0.1488 0.1334 0.050 Uiso 1 1 calc R U . . .
C5 C 0.2264(10) 0.1998(4) 0.0935(5) 0.040(2) Uani 1 1 d . . . . .
H5 H 0.1716 0.2357 0.0986 0.048 Uiso 1 1 calc DR U . . .
C6 C 0.3638(9) 0.2029(4) 0.0651(4) 0.030(2) Uani 1 1 d . . . . .
H6 H 0.4044 0.2404 0.0530 0.036 Uiso 1 1 calc R U . . .
C7 C 0.7279(8) 0.0928(3) 0.0528(4) 0.0207(16) Uani 1 1 d . . . . .
C8 C 0.7816(9) 0.0444(3) 0.0178(4) 0.0260(18) Uani 1 1 d . . . . .
H8 H 0.7619 0.0412 -0.0307 0.031 Uiso 1 1 calc R U . . .
C9 C 0.8653(9) 0.0001(4) 0.0543(5) 0.033(2) Uani 1 1 d . . . . .
H9 H 0.9017 -0.0335 0.0307 0.040 Uiso 1 1 calc R U . . .
C10 C 0.8949(9) 0.0055(4) 0.1261(4) 0.034(2) Uani 1 1 d . . . . .
H10 H 0.9509 -0.0244 0.1513 0.041 Uiso 1 1 calc R U . . .
C11 C 0.8419(9) 0.0546(4) 0.1595(4) 0.0301(19) Uani 1 1 d . . . . .
H11 H 0.8634 0.0586 0.2078 0.036 Uiso 1 1 calc R U . . .
C12 C 0.7588(8) 0.0978(3) 0.1245(4) 0.0235(17) Uani 1 1 d . . . . .
H12 H 0.7221 0.1310 0.1485 0.028 Uiso 1 1 calc R U . . .
C13 C 0.5709(8) 0.1249(3) -0.0763(4) 0.0210(17) Uani 1 1 d . . . . .
C14 C 0.6329(8) 0.1581(3) -0.1279(4) 0.0190(16) Uani 1 1 d . . . . .
C15 C 0.6206(9) 0.1348(3) -0.1932(4) 0.0261(18) Uani 1 1 d . . . . .
H15 H 0.6679 0.1555 -0.2284 0.031 Uiso 1 1 calc R U . . .
C16 C 0.5434(9) 0.0828(4) -0.2107(4) 0.033(2) Uani 1 1 d . . . . .
H16 H 0.5361 0.0688 -0.2569 0.039 Uiso 1 1 calc R U . . .
C17 C 0.4757(10) 0.0512(4) -0.1582(4) 0.033(2) Uani 1 1 d . . . . .
H17 H 0.4214 0.0154 -0.1687 0.040 Uiso 1 1 calc R U . . .
C18 C 0.4890(9) 0.0724(3) -0.0920(4) 0.0270(18) Uani 1 1 d . . . . .
H18 H 0.4425 0.0515 -0.0567 0.032 Uiso 1 1 calc R U . . .
N1 N 0.8922(7) 0.2100(3) -0.1259(3) 0.0183(13) Uani 1 1 d . . . . .
C20 C 0.9844(9) 0.1789(3) -0.0813(4) 0.0296(19) Uani 1 1 d . . . . .
H20 H 0.9473 0.1655 -0.0393 0.035 Uiso 1 1 calc R U . . .
C21 C 1.1305(9) 0.1658(3) -0.0948(4) 0.031(2) Uani 1 1 d . . . . .
H21 H 1.1929 0.1437 -0.0624 0.037 Uiso 1 1 calc R U . . .
C22 C 1.1874(10) 0.1847(4) -0.1554(4) 0.032(2) Uani 1 1 d . . . . .
H22 H 1.2887 0.1763 -0.1652 0.039 Uiso 1 1 calc R U . . .
C23 C 1.0927(11) 0.2157(5) -0.2003(4) 0.046(3) Uani 1 1 d . . . . .
H23 H 1.1275 0.2286 -0.2428 0.055 Uiso 1 1 calc R U . . .
C24 C 0.9468(10) 0.2284(4) -0.1848(4) 0.034(2) Uani 1 1 d . . . . .
H24 H 0.8834 0.2508 -0.2166 0.040 Uiso 1 1 calc R U . . .
C25 C 0.6500(8) 0.2778(3) -0.1523(4) 0.0177(16) Uani 1 1 d . . . . .
C26 C 0.6905(9) 0.3358(3) -0.1275(4) 0.0235(17) Uani 1 1 d . . . . .
C27 C 0.6436(10) 0.3873(3) -0.1619(4) 0.031(2) Uani 1 1 d . . . . .
H27 H 0.6733 0.4251 -0.1437 0.037 Uiso 1 1 calc R U . . .
C28 C 0.5532(11) 0.3837(4) -0.2230(4) 0.037(2) Uani 1 1 d . . . . .
H28 H 0.5220 0.4190 -0.2470 0.045 Uiso 1 1 calc R U . . .
C29 C 0.5090(10) 0.3284(4) -0.2487(4) 0.033(2) Uani 1 1 d . . . . .
H29 H 0.4463 0.3255 -0.2902 0.039 Uiso 1 1 calc R U . . .
C30 C 0.5567(9) 0.2770(3) -0.2136(4) 0.0234(17) Uani 1 1 d . . . . .
H30 H 0.5245 0.2396 -0.2319 0.028 Uiso 1 1 calc R U . . .
C31 C 0.7388(9) 0.3999(3) 0.0007(4) 0.0222(17) Uani 1 1 d . . . . .
C32 C 0.6206(9) 0.3961(3) 0.0429(4) 0.0258(18) Uani 1 1 d . . . . .
H32 H 0.5730 0.3588 0.0491 0.031 Uiso 1 1 calc R U . . .
C33 C 0.5698(9) 0.4464(4) 0.0768(4) 0.031(2) Uani 1 1 d . . . . .
H33 H 0.4869 0.4432 0.1050 0.037 Uiso 1 1 calc R U . . .
C34 C 0.6402(10) 0.5006(4) 0.0692(5) 0.037(2) Uani 1 1 d . . . . .
H34 H 0.6079 0.5348 0.0931 0.044 Uiso 1 1 calc R U . . .
C35 C 0.7581(11) 0.5048(4) 0.0267(5) 0.042(2) Uani 1 1 d . . . . .
H35 H 0.8062 0.5421 0.0207 0.051 Uiso 1 1 calc R U . . .
C36 C 0.8066(10) 0.4546(3) -0.0075(4) 0.033(2) Uani 1 1 d . . . . .
H36 H 0.8874 0.4580 -0.0368 0.039 Uiso 1 1 calc R U . . .
C37A C 0.9906(8) 0.3443(5) -0.0516(5) 0.022(4) Uiso 0.5 1 d G . P A 1
C38A C 1.0887(11) 0.3407(5) 0.0071(4) 0.021(3) Uiso 0.5 1 d G . P A 1
H38A H 1.0495 0.3378 0.0512 0.025 Uiso 0.5 1 calc R U P A 1
C39A C 1.2441(10) 0.3414(5) 0.0014(4) 0.032(4) Uiso 0.5 1 d G . P A 1
H39A H 1.3112 0.3390 0.0416 0.038 Uiso 0.5 1 calc R U P A 1
C40A C 1.3014(8) 0.3457(5) -0.0631(5) 0.033(4) Uiso 0.5 1 d G . P A 1
H40A H 1.4077 0.3462 -0.0670 0.040 Uiso 0.5 1 calc R U P A 1
C41A C 1.2033(12) 0.3493(5) -0.1218(4) 0.038(4) Uiso 0.5 1 d G . P A 1
H41A H 1.2425 0.3523 -0.1659 0.045 Uiso 0.5 1 calc R U P A 1
C42A C 1.0479(11) 0.3486(5) -0.1161(4) 0.025(4) Uiso 0.5 1 d G . P A 1
H42A H 0.9808 0.3511 -0.1562 0.031 Uiso 0.5 1 calc R U P A 1
C37B C 0.9894(8) 0.3459(5) -0.0707(5) 0.016(4) Uiso 0.5 1 d G . P A 2
C38B C 1.1064(11) 0.3214(4) -0.0286(4) 0.027(4) Uiso 0.5 1 d G . P A 2
H38B H 1.0853 0.3025 0.0134 0.033 Uiso 0.5 1 calc R U P A 2
C39B C 1.2542(9) 0.3244(5) -0.0479(5) 0.033(4) Uiso 0.5 1 d G . P A 2
H39B H 1.3342 0.3076 -0.0191 0.040 Uiso 0.5 1 calc R U P A 2
C40B C 1.2851(8) 0.3520(5) -0.1092(5) 0.028(4) Uiso 0.5 1 d G . P A 2
H40B H 1.3862 0.3540 -0.1224 0.034 Uiso 0.5 1 calc R U P A 2
C41B C 1.1681(11) 0.3765(5) -0.1514(4) 0.036(4) Uiso 0.5 1 d G . P A 2
H41B H 1.1892 0.3954 -0.1933 0.043 Uiso 0.5 1 calc R U P A 2
C42B C 1.0203(10) 0.3735(5) -0.1321(5) 0.027(4) Uiso 0.5 1 d G . P A 2
H42B H 0.9403 0.3903 -0.1609 0.033 Uiso 0.5 1 calc R U P A 2
C43A C -0.1236(16) 0.4896(7) 0.2187(8) 0.0237(17) Uiso 0.5 1 d D U P B 1
H43D H -0.1995 0.5036 0.1834 0.035 Uiso 0.5 1 calc R U P B 1
H43E H -0.1010 0.5213 0.2524 0.035 Uiso 0.5 1 calc R U P B 1
H43F H -0.1627 0.4547 0.2420 0.035 Uiso 0.5 1 calc R U P B 1
C44A C 0.0250(15) 0.4720(6) 0.1839(7) 0.0237(17) Uiso 0.5 1 d D U P B 1
H44C H -0.0201 0.4609 0.1377 0.028 Uiso 0.5 1 calc R U P B 1
H44D H 0.0666 0.5124 0.1773 0.028 Uiso 0.5 1 calc R U P B 1
C45A C 0.1552(18) 0.4400(7) 0.1840(9) 0.0237(17) Uiso 0.5 1 d D U P B 1
H45A H 0.2351 0.4667 0.1685 0.028 Uiso 0.5 1 calc R U P B 1
H45B H 0.1850 0.4288 0.2322 0.028 Uiso 0.5 1 calc R U P B 1
C46A C 0.1547(16) 0.3916(6) 0.1466(7) 0.0237(17) Uiso 0.5 1 d D U P B 1
H46A H 0.1389 0.4037 0.0977 0.028 Uiso 0.5 1 calc R U P B 1
H46B H 0.0658 0.3676 0.1576 0.028 Uiso 0.5 1 calc R U P B 1
C47A C 0.2988(16) 0.3492(6) 0.1536(9) 0.0237(17) Uiso 0.5 1 d D U P B 1
H47A H 0.3845 0.3691 0.1341 0.035 Uiso 0.5 1 calc R U P B 1
H47B H 0.2763 0.3120 0.1286 0.035 Uiso 0.5 1 calc DR U P B 1
H47C H 0.3245 0.3404 0.2023 0.035 Uiso 0.5 1 calc R U P B 1
C43B C -0.1165(16) 0.4619(6) 0.2214(7) 0.0139(14) Uiso 0.5 1 d D U P C 2
H43A H -0.0639 0.4507 0.2655 0.021 Uiso 0.5 1 calc R U P C 2
H43B H -0.2225 0.4495 0.2209 0.021 Uiso 0.5 1 calc R U P C 2
H43C H -0.1114 0.5053 0.2156 0.021 Uiso 0.5 1 calc R U P C 2
C44B C -0.0443(12) 0.4325(6) 0.1652(6) 0.0139(14) Uiso 0.5 1 d D U P C 2
H44A H -0.0917 0.4444 0.1197 0.017 Uiso 0.5 1 calc R U P C 2
H44B H -0.0473 0.3886 0.1696 0.017 Uiso 0.5 1 calc R U P C 2
C45B C 0.1275(15) 0.4581(6) 0.1772(8) 0.0139(14) Uiso 0.5 1 d D U P C 2
H45C H 0.1573 0.4814 0.1372 0.017 Uiso 0.5 1 calc R U P C 2
H45D H 0.1407 0.4828 0.2193 0.017 Uiso 0.5 1 calc R U P C 2
C46B C 0.1869(14) 0.4181(6) 0.1825(7) 0.0139(14) Uiso 0.5 1 d D U P C 2
H45E H 0.1305 0.3994 0.2190 0.017 Uiso 0.5 1 calc R U P C 2
H45F H 0.2806 0.4330 0.2073 0.017 Uiso 0.5 1 calc R U P C 2
C47B C 0.2532(16) 0.3593(6) 0.1498(8) 0.0139(14) Uiso 0.5 1 d D U P C 2
H47D H 0.1982 0.3244 0.1652 0.021 Uiso 0.5 1 calc R U P C 2
H47E H 0.3607 0.3554 0.1646 0.021 Uiso 0.5 1 calc R U P C 2
H47F H 0.2414 0.3618 0.0995 0.021 Uiso 0.5 1 calc R U P C 2

loop_
_atom_site_aniso_label
_atom_site_aniso_U_11
_atom_site_aniso_U_22
_atom_site_aniso_U_33
_atom_site_aniso_U_23
_atom_site_aniso_U_13
_atom_site_aniso_U_12
Pd1 0.0246(4) 0.0130(3) 0.0185(3) 0.0001(2) -0.0002(2) -0.0035(2)
P1 0.0202(11) 0.0131(9) 0.0244(10) 0.0011(8) 0.0024(8) -0.0009(8)
P2 0.0210(11) 0.0141(10) 0.0230(10) 0.0002(8) 0.0007(8) -0.0022(8)
I1 0.0428(4) 0.0226(3) 0.0195(3) -0.0011(2) 0.0001(2) -0.0069(2)
B1 0.018(5) 0.013(4) 0.021(4) -0.002(3) 0.006(4) 0.000(3)
C1 0.018(4) 0.022(4) 0.021(4) 0.005(3) 0.002(3) 0.000(3)
C2 0.027(5) 0.021(4) 0.042(5) -0.007(4) -0.004(4) -0.008(4)
C3 0.029(5) 0.043(5) 0.041(5) -0.009(4) 0.014(4) -0.015(4)
C4 0.027(5) 0.059(7) 0.042(5) -0.001(5) 0.009(4) 0.007(5)
C5 0.024(5) 0.047(6) 0.048(6) 0.007(5) 0.005(4) 0.015(4)
C6 0.033(5) 0.024(4) 0.035(5) 0.008(4) 0.006(4) 0.011(4)
C7 0.015(4) 0.017(4) 0.030(4) 0.004(3) 0.002(3) -0.003(3)
C8 0.022(4) 0.022(4) 0.035(5) 0.004(4) 0.008(4) 0.001(3)
C9 0.025(5) 0.021(4) 0.055(6) 0.000(4) 0.011(4) 0.002(4)
C10 0.023(5) 0.024(5) 0.055(6) 0.021(4) 0.002(4) 0.003(4)
C11 0.034(5) 0.026(5) 0.031(4) 0.005(4) -0.001(4) 0.000(4)
C12 0.020(4) 0.021(4) 0.030(4) 0.003(3) 0.003(3) -0.005(3)
C13 0.020(4) 0.015(4) 0.028(4) -0.006(3) -0.001(3) -0.001(3)
C14 0.014(4) 0.015(4) 0.027(4) -0.002(3) 0.002(3) -0.002(3)
C15 0.029(5) 0.023(4) 0.027(4) -0.002(3) 0.000(4) -0.004(3)
C16 0.036(5) 0.032(5) 0.031(5) -0.007(4) 0.002(4) -0.006(4)
C17 0.034(5) 0.021(4) 0.044(5) -0.005(4) -0.004(4) -0.009(4)
C18 0.033(5) 0.019(4) 0.030(4) -0.002(3) 0.006(4) -0.004(3)
N1 0.020(3) 0.012(3) 0.023(3) -0.001(3) -0.001(3) 0.000(3)
C20 0.022(5) 0.027(4) 0.039(5) 0.012(4) 0.001(4) -0.001(4)
C21 0.023(5) 0.024(4) 0.045(5) 0.006(4) -0.006(4) 0.002(4)
C22 0.026(5) 0.038(5) 0.033(5) 0.000(4) 0.003(4) 0.005(4)
C23 0.037(6) 0.078(8) 0.025(5) 0.009(5) 0.010(4) 0.020(5)
C24 0.030(5) 0.050(6) 0.022(4) 0.004(4) 0.009(4) 0.010(4)
C25 0.015(4) 0.022(4) 0.017(4) -0.003(3) 0.004(3) 0.001(3)
C26 0.026(5) 0.023(4) 0.021(4) 0.003(3) 0.002(3) 0.001(3)
C27 0.043(5) 0.016(4) 0.034(5) 0.004(4) 0.000(4) 0.000(4)
C28 0.055(6) 0.020(4) 0.036(5) 0.010(4) 0.000(4) 0.012(4)
C29 0.036(5) 0.031(5) 0.030(5) -0.004(4) -0.006(4) 0.005(4)
C30 0.022(4) 0.026(4) 0.023(4) -0.004(3) 0.003(3) 0.001(3)
C31 0.025(4) 0.017(4) 0.025(4) -0.006(3) 0.005(3) -0.004(3)
C32 0.022(4) 0.023(4) 0.031(4) -0.003(3) -0.003(4) -0.008(3)
C33 0.021(5) 0.037(5) 0.036(5) -0.010(4) 0.015(4) -0.006(4)
C34 0.040(5) 0.021(4) 0.051(6) -0.012(4) 0.006(4) -0.002(4)
C35 0.051(6) 0.022(5) 0.056(6) -0.007(4) 0.019(5) -0.016(4)
C36 0.038(5) 0.013(4) 0.049(5) -0.001(4) 0.019(4) -0.005(4)

loop_
_atom_type_symbol
_atom_type_description
_atom_type_scat_dispersion_real
_atom_type_scat_dispersion_imag
_atom_type_scat_source
C C 0.0033 0.0016 'International Tables Vol C Tables 4.2.6.8 and 6.1.1.4'
H H 0.0000 0.0000 'International Tables Vol C Tables 4.2.6.8 and 6.1.1.4'
B B 0.0013 0.0007 'International Tables Vol C Tables 4.2.6.8 and 6.1.1.4'
I I -0.4742 1.8119 'International Tables Vol C Tables 4.2.6.8 and 6.1.1.4'
P P 0.1023 0.0942 'International Tables Vol C Tables 4.2.6.8 and 6.1.1.4'
Pd Pd -0.9988 1.0072 'International Tables Vol C Tables 4.2.6.8 and 6.1.1.4'
N N 0.0061 0.0033 'International Tables Vol C Tables 4.2.6.8 and 6.1.1.4'

loop_
_geom_angle_atom_site_label_1
_geom_angle_atom_site_label_2
_geom_angle_atom_site_label_3
_geom_angle
B1 Pd1 P1 83.8(2)
B1 Pd1 P2 79.6(2)
P1 Pd1 P2 160.13(8)
B1 Pd1 I1 169.4(2)
P1 Pd1 I1 100.33(5)
P2 Pd1 I1 97.93(5)
C13 P1 C1 107.1(3)
C13 P1 C7 104.4(3)
C1 P1 C7 102.4(3)
C13 P1 Pd1 107.4(2)
C1 P1 Pd1 117.2(2)
C7 P1 Pd1 117.3(2)
C37A P2 C26 111.2(4)
C37A P2 C31 102.2(4)
C26 P2 C31 105.5(4)
C26 P2 C37B 99.8(4)
C31 P2 C37B 106.5(4)
C37A P2 Pd1 115.3(4)
C26 P2 Pd1 104.6(3)
C31 P2 Pd1 117.8(2)
C37B P2 Pd1 120.1(3)
C25 B1 C14 116.3(7)
C25 B1 N1 110.2(6)
C14 B1 N1 104.2(5)
C25 B1 Pd1 109.0(5)
C14 B1 Pd1 113.2(5)
N1 B1 Pd1 103.0(5)
C6 C1 C2 117.5(7)
C6 C1 P1 120.2(6)
C2 C1 P1 122.2(6)
C3 C2 C1 121.2(8)
C3 C2 H2 119.4
C1 C2 H2 119.4
C2 C3 C4 119.6(8)
C2 C3 H3 120.2
C4 C3 H3 120.2
C5 C4 C3 118.7(8)
C5 C4 H4 120.6
C3 C4 H4 120.6
C4 C5 C6 123.6(9)
C4 C5 H5 118.2
C6 C5 H5 118.2
C5 C6 C1 119.2(8)
C5 C6 H6 120.4
C1 C6 H6 120.4
C8 C7 C12 120.0(7)
C8 C7 P1 122.9(6)
C12 C7 P1 117.1(6)
C7 C8 C9 119.6(8)
C7 C8 H8 120.2
C9 C8 H8 120.2
C8 C9 C10 119.8(8)
C8 C9 H9 120.1
C10 C9 H9 120.1
C11 C10 C9 119.3(7)
C11 C10 H10 120.3
C9 C10 H10 120.3
C12 C11 C10 121.4(8)
C12 C11 H11 119.3
C10 C11 H11 119.3
C11 C12 C7 119.9(7)
C11 C12 H12 120.1
C7 C12 H12 120.1
C14 C13 C18 120.9(7)
C14 C13 P1 114.4(5)
C18 C13 P1 124.6(6)
C15 C14 C13 117.0(7)
C15 C14 B1 122.4(7)
C13 C14 B1 120.5(6)
C14 C15 C16 123.8(8)
C14 C15 H15 118.1
C16 C15 H15 118.1
C15 C16 C17 118.2(8)
C15 C16 H16 120.9
C17 C16 H16 120.9
C18 C17 C16 119.5(7)
C18 C17 H17 120.2
C16 C17 H17 120.2
C17 C18 C13 120.3(7)
C17 C18 H18 119.8
C13 C18 H18 119.8
C24 N1 C20 118.2(7)
C24 N1 B1 121.3(6)
C20 N1 B1 120.4(6)
N1 C20 C21 121.7(7)
N1 C20 H20 119.1
C21 C20 H20 119.1
C20 C21 C22 120.4(8)
C20 C21 H21 119.8
C22 C21 H21 119.8
C23 C22 C21 117.4(8)
C23 C22 H22 121.3
C21 C22 H22 121.3
C22 C23 C24 120.7(8)
C22 C23 H23 119.6
C24 C23 H23 119.6
N1 C24 C23 121.6(8)
N1 C24 H24 119.2
C23 C24 H24 119.2
C30 C25 C26 114.7(7)
C30 C25 B1 126.9(7)
C26 C25 B1 118.4(7)
C27 C26 C25 122.5(7)
C27 C26 P2 125.6(6)
C25 C26 P2 111.7(5)
C26 C27 C28 120.1(8)
C26 C27 H27 119.9
C28 C27 H27 119.9
C29 C28 C27 119.6(8)
C29 C28 H28 120.2
C27 C28 H28 120.2
C28 C29 C30 119.7(8)
C28 C29 H29 120.1
C30 C29 H29 120.1
C29 C30 C25 123.4(7)
C29 C30 H30 118.3
C25 C30 H30 118.3
C32 C31 C36 118.6(7)
C32 C31 P2 118.3(6)
C36 C31 P2 123.1(6)
C31 C32 C33 121.0(7)
C31 C32 H32 119.5
C33 C32 H32 119.5
C34 C33 C32 119.9(7)
C34 C33 H33 120.1
C32 C33 H33 120.1
C33 C34 C35 119.4(8)
C33 C34 H34 120.3
C35 C34 H34 120.3
C34 C35 C36 120.3(8)
C34 C35 H35 119.9
C36 C35 H35 119.9
C31 C36 C35 120.8(8)
C31 C36 H36 119.6
C35 C36 H36 119.6
C38A C37A C42A 120.0
C38A C37A P2 119.2(6)
C42A C37A P2 120.2(6)
C39A C38A C37A 120.0
C39A C38A H38A 120.0
C37A C38A H38A 120.0
C40A C39A C38A 120.0
C40A C39A H39A 120.0
C38A C39A H39A 120.0
C41A C40A C39A 120.0
C41A C40A H40A 120.0
C39A C40A H40A 120.0
C40A C41A C42A 120.0
C40A C41A H41A 120.0
C42A C41A H41A 120.0
C41A C42A C37A 120.0
C41A C42A H42A 120.0
C37A C42A H42A 120.0
C38B C37B C42B 120.0
C38B C37B P2 116.5(6)
C42B C37B P2 123.2(6)
C39B C38B C37B 120.0
C39B C38B H38B 120.0
C37B C38B H38B 120.0
C38B C39B C40B 120.0
C38B C39B H39B 120.0
C40B C39B H39B 120.0
C39B C40B C41B 120.0
C39B C40B H40B 120.0
C41B C40B H40B 120.0
C42B C41B C40B 120.0
C42B C41B H41B 120.0
C40B C41B H41B 120.0
C41B C42B C37B 120.0
C41B C42B H42B 120.0
C37B C42B H42B 120.0
C44A C43A H43D 109.5
C44A C43A H43E 109.5
H43D C43A H43E 109.5
C44A C43A H43F 109.5
H43D C43A H43F 109.5
H43E C43A H43F 109.5
C45A C44A C43A 150.3(15)
C45A C44A H44C 99.1
C43A C44A H44C 99.1
C45A C44A H44D 99.1
C43A C44A H44D 99.1
H44C C44A H44D 104.0
C46A C45A C44A 117.9(14)
C46A C45A H45A 107.8
C44A C45A H45A 107.8
C46A C45A H45B 107.8
C44A C45A H45B 107.8
H45A C45A H45B 107.2
C45A C46A C47A 118.6(13)
C45A C46A H46A 107.7
C47A C46A H46A 107.7
C45A C46A H46B 107.7
C47A C46A H46B 107.7
H46A C46A H46B 107.1
C46A C47A H47A 109.5
C46A C47A H47B 109.5
H47A C47A H47B 109.5
C46A C47A H47C 109.5
H47A C47A H47C 109.5
H47B C47A H47C 109.5
C44B C43B H43A 109.5
C44B C43B H43B 109.5
H43A C43B H43B 109.5
C44B C43B H43C 109.5
H43A C43B H43C 109.5
H43B C43B H43C 109.5
C43B C44B C45B 100.8(10)
C43B C44B H44A 111.6
C45B C44B H44A 111.6
C43B C44B H44B 111.6
C45B C44B H44B 111.6
H44A C44B H44B 109.4
C46B C45B C44B 99.9(11)
C46B C45B H45C 111.8
C44B C45B H45C 111.8
C46B C45B H45D 111.8
C44B C45B H45D 111.8
H45C C45B H45D 109.5
C45B C46B C47B 150.6(15)
C45B C46B H45E 99.0
C47B C46B H45E 99.0
C45B C46B H45F 99.0
C47B C46B H45F 99.0
H45E C46B H45F 103.9
C46B C47B H47D 109.5
C46B C47B H47E 109.5
H47D C47B H47E 109.5
C46B C47B H47F 109.5
H47D C47B H47F 109.5
H47E C47B H47F 109.5

loop_
_geom_bond_atom_site_label_1
_geom_bond_atom_site_label_2
_geom_bond_distance
Pd1 B1 2.196(8)
Pd1 P1 2.2746(19)
Pd1 P2 2.2839(19)
Pd1 I1 2.7506(8)
P1 C13 1.807(7)
P1 C1 1.812(7)
P1 C7 1.834(7)
P2 C37A 1.784(8)
P2 C26 1.800(8)
P2 C31 1.825(7)
P2 C37B 1.870(7)
B1 C25 1.593(11)
B1 C14 1.624(10)
B1 N1 1.639(10)
C1 C6 1.391(10)
C1 C2 1.411(10)
C2 C3 1.377(11)
C2 H2 0.9500
C3 C4 1.392(13)
C3 H3 0.9500
C4 C5 1.338(12)
C4 H4 0.9500
C5 C6 1.375(11)
C5 H5 0.9500
C6 H6 0.9500
C7 C8 1.383(10)
C7 C12 1.408(10)
C8 C9 1.404(11)
C8 H8 0.9500
C9 C10 1.410(12)
C9 H9 0.9500
C10 C11 1.378(11)
C10 H10 0.9500
C11 C12 1.369(11)
C11 H11 0.9500
C12 H12 0.9500
C13 C14 1.395(10)
C13 C18 1.406(10)
C14 C15 1.371(10)
C15 C16 1.381(11)
C15 H15 0.9500
C16 C17 1.413(11)
C16 H16 0.9500
C17 C18 1.370(11)
C17 H17 0.9500
C18 H18 0.9500
N1 C24 1.340(9)
N1 C20 1.346(9)
C20 C21 1.371(11)
C20 H20 0.9500
C21 C22 1.380(11)
C21 H21 0.9500
C22 C23 1.360(12)
C22 H22 0.9500
C23 C24 1.379(12)
C23 H23 0.9500
C24 H24 0.9500
C25 C30 1.403(10)
C25 C26 1.426(10)
C26 C27 1.384(10)
C27 C28 1.390(11)
C27 H27 0.9500
C28 C29 1.384(12)
C28 H28 0.9500
C29 C30 1.391(11)
C29 H29 0.9500
C30 H30 0.9500
C31 C32 1.379(10)
C31 C36 1.380(10)
C32 C33 1.396(11)
C32 H32 0.9500
C33 C34 1.380(11)
C33 H33 0.9500
C34 C35 1.381(12)
C34 H34 0.9500
C35 C36 1.390(11)
C35 H35 0.9500
C36 H36 0.9500
C37A C38A 1.3900
C37A C42A 1.3900
C38A C39A 1.3900
C38A H38A 0.9500
C39A C40A 1.3900
C39A H39A 0.9500
C40A C41A 1.3900
C40A H40A 0.9500
C41A C42A 1.3900
C41A H41A 0.9500
C42A H42A 0.9500
C37B C38B 1.3900
C37B C42B 1.3900
C38B C39B 1.3900
C38B H38B 0.9500
C39B C40B 1.3900
C39B H39B 0.9500
C40B C41B 1.3900
C40B H40B 0.9500
C41B C42B 1.3900
C41B H41B 0.9500
C42B H42B 0.9500
C43A C44A 1.573(14)
C43A H43D 0.9800
C43A H43E 0.9800
C43A H43F 0.9800
C44A C45A 1.359(14)
C44A H44C 0.9900
C44A H44D 0.9900
C45A C46A 1.307(15)
C45A H45A 0.9900
C45A H45B 0.9900
C46A C47A 1.591(14)
C46A H46A 0.9900
C46A H46B 0.9900
C47A H47A 0.9800
C47A H47B 0.9800
C47A H47C 0.9800
C43B C44B 1.464(14)
C43B H43A 0.9800
C43B H43B 0.9800
C43B H43C 0.9800
C44B C45B 1.628(14)
C44B H44A 0.9900
C44B H44B 0.9900
C45B C46B 1.042(13)
C45B H45C 0.9900
C45B H45D 0.9900
C46B C47B 1.594(14)
C46B H45E 0.9900
C46B H45F 0.9900
C47B H47D 0.9800
C47B H47E 0.9800
C47B H47F 0.9800

loop_
_geom_torsion_atom_site_label_1
_geom_torsion_atom_site_label_2
_geom_torsion_atom_site_label_3
_geom_torsion_atom_site_label_4
_geom_torsion
C13 P1 C1 C6 -104.3(7)
C7 P1 C1 C6 146.2(6)
Pd1 P1 C1 C6 16.4(7)
C13 P1 C1 C2 74.2(7)
C7 P1 C1 C2 -35.3(7)
Pd1 P1 C1 C2 -165.1(5)
C6 C1 C2 C3 1.7(12)
P1 C1 C2 C3 -176.9(6)
C1 C2 C3 C4 1.9(13)
C2 C3 C4 C5 -3.0(14)
C3 C4 C5 C6 0.6(15)
C4 C5 C6 C1 3.0(14)
C2 C1 C6 C5 -4.0(12)
P1 C1 C6 C5 174.6(6)
C13 P1 C7 C8 10.1(7)
C1 P1 C7 C8 121.6(6)
Pd1 P1 C7 C8 -108.6(6)
C13 P1 C7 C12 -170.0(5)
C1 P1 C7 C12 -58.5(6)
Pd1 P1 C7 C12 71.3(6)
C12 C7 C8 C9 0.8(11)
P1 C7 C8 C9 -179.3(6)
C7 C8 C9 C10 -0.5(11)
C8 C9 C10 C11 -0.4(12)
C9 C10 C11 C12 1.1(12)
C10 C11 C12 C7 -0.9(12)
C8 C7 C12 C11 -0.1(11)
P1 C7 C12 C11 180.0(6)
C1 P1 C13 C14 135.8(6)
C7 P1 C13 C14 -116.1(6)
Pd1 P1 C13 C14 9.1(6)
C1 P1 C13 C18 -48.1(8)
C7 P1 C13 C18 60.0(7)
Pd1 P1 C13 C18 -174.8(6)
C18 C13 C14 C15 -5.1(11)
P1 C13 C14 C15 171.2(6)
C18 C13 C14 B1 174.9(7)
P1 C13 C14 B1 -8.9(9)
C25 B1 C14 C15 56.8(10)
N1 B1 C14 C15 -64.8(9)
Pd1 B1 C14 C15 -175.9(6)
C25 B1 C14 C13 -123.1(7)
N1 B1 C14 C13 115.3(7)
Pd1 B1 C14 C13 4.1(9)
C13 C14 C15 C16 4.0(12)
B1 C14 C15 C16 -175.9(7)
C14 C15 C16 C17 -1.4(13)
C15 C16 C17 C18 -0.3(13)
C16 C17 C18 C13 -0.8(13)
C14 C13 C18 C17 3.6(12)
P1 C13 C18 C17 -172.2(6)
C25 B1 N1 C24 -25.5(9)
C14 B1 N1 C24 100.0(8)
Pd1 B1 N1 C24 -141.6(6)
C25 B1 N1 C20 158.3(7)
C14 B1 N1 C20 -76.3(8)
Pd1 B1 N1 C20 42.1(7)
C24 N1 C20 C21 0.0(12)
B1 N1 C20 C21 176.3(7)
N1 C20 C21 C22 0.1(13)
C20 C21 C22 C23 -0.7(13)
C21 C22 C23 C24 1.2(15)
C20 N1 C24 C23 0.6(13)
B1 N1 C24 C23 -175.7(8)
C22 C23 C24 N1 -1.2(15)
C14 B1 C25 C30 -17.0(10)
N1 B1 C25 C30 101.3(8)
Pd1 B1 C25 C30 -146.3(6)
C14 B1 C25 C26 164.3(6)
N1 B1 C25 C26 -77.4(8)
Pd1 B1 C25 C26 35.0(8)
C30 C25 C26 C27 -1.2(11)
B1 C25 C26 C27 177.6(7)
C30 C25 C26 P2 173.9(5)
B1 C25 C26 P2 -7.2(8)
C37A P2 C26 C27 -81.9(8)
C31 P2 C26 C27 28.1(8)
C37B P2 C26 C27 -82.1(8)
Pd1 P2 C26 C27 153.0(7)
C37A P2 C26 C25 103.1(6)
C31 P2 C26 C25 -146.8(5)
C37B P2 C26 C25 102.9(6)
Pd1 P2 C26 C25 -21.9(6)
C25 C26 C27 C28 0.2(12)
P2 C26 C27 C28 -174.2(7)
C26 C27 C28 C29 0.8(13)
C27 C28 C29 C30 -0.7(13)
C28 C29 C30 C25 -0.4(13)
C26 C25 C30 C29 1.3(11)
B1 C25 C30 C29 -177.4(7)
C37A P2 C31 C32 -150.0(7)
C26 P2 C31 C32 93.6(7)
C37B P2 C31 C32 -161.0(7)
Pd1 P2 C31 C32 -22.6(7)
C37A P2 C31 C36 32.4(8)
C26 P2 C31 C36 -83.9(8)
C37B P2 C31 C36 21.5(8)
Pd1 P2 C31 C36 159.9(6)
C36 C31 C32 C33 0.1(12)
P2 C31 C32 C33 -177.5(6)
C31 C32 C33 C34 -1.3(13)
C32 C33 C34 C35 1.6(14)
C33 C34 C35 C36 -0.8(15)
C32 C31 C36 C35 0.7(13)
P2 C31 C36 C35 178.2(7)
C34 C35 C36 C31 -0.3(15)
C26 P2 C37A C38A -177.0(5)
C31 P2 C37A C38A 70.8(6)
C37B P2 C37A C38A -176(3)
Pd1 P2 C37A C38A -58.2(6)
C26 P2 C37A C42A -5.8(7)
C31 P2 C37A C42A -118.0(6)
C37B P2 C37A C42A -5(2)
Pd1 P2 C37A C42A 113.0(5)
C42A C37A C38A C39A 0.0
P2 C37A C38A C39A 171.2(8)
C37A C38A C39A C40A 0.0
C38A C39A C40A C41A 0.0
C39A C40A C41A C42A 0.0
C40A C41A C42A C37A 0.0
C38A C37A C42A C41A 0.0
P2 C37A C42A C41A -171.2(8)
C37A P2 C37B C38B 29(2)
C26 P2 C37B C38B -152.0(5)
C31 P2 C37B C38B 98.6(6)
Pd1 P2 C37B C38B -38.6(7)
C37A P2 C37B C42B -157(3)
C26 P2 C37B C42B 22.0(7)
C31 P2 C37B C42B -87.5(6)
Pd1 P2 C37B C42B 135.3(5)
C42B C37B C38B C39B 0.0
P2 C37B C38B C39B 174.1(8)
C37B C38B C39B C40B 0.0
C38B C39B C40B C41B 0.0
C39B C40B C41B C42B 0.0
C40B C41B C42B C37B 0.0
C38B C37B C42B C41B 0.0
P2 C37B C42B C41B -173.7(8)
C43A C44A C45A C46A 99(3)
C44A C45A C46A C47A -172.2(15)
C43B C44B C45B C46B 123.0(14)
C44B C45B C46B C47B 74(3)
